data_4331016
loop_
_publ_author_name
'Fabrice Pointillart'
'Kevin Bernot'
'Giordano Poneti'
'Roberta Sessoli'

_publ_section_title
;
 Crystal Packing Effects on the Magnetic Slow Relaxation of
 Tb(III)-Nitronyl Nitroxide Radical Cyclic Dinuclear Clusters
;
_journal_name_full 'Inorganic Chemistry'
_journal_page_first 12218
_journal_page_last 12229
_journal_paper_doi 10.1021/ic301394x
_journal_volume 51
_journal_year 2012
_chemical_formula_sum 'C33 H31 Cl2 F18 N2 O11 P Tb'
_chemical_formula_weight 1234.5
_chemical_name_systematic
;
 ?
;
_space_group_IT_number 14
_symmetry_cell_setting monoclinic
_symmetry_space_group_name_Hall '-P 2yn'
_symmetry_space_group_name_H-M 'P 1 21/n 1'
_atom_sites_solution_hydrogens geom
_atom_sites_solution_primary direct
_atom_sites_solution_secondary difmap
_audit_creation_method SHELXL-97
_cell_angle_alpha 90
_cell_angle_beta 90.6503(31)
_cell_angle_gamma 90
_cell_formula_units_Z 4
_cell_length_a 12.1688(9)
_cell_length_b 22.7303(17)
_cell_length_c 16.4500(12)
_cell_measurement_reflns_used 6156
_cell_measurement_temperature 150(2)
_cell_measurement_theta_max 24.26
_cell_measurement_theta_min 2.48
_cell_volume 4549.8(6)
_computing_structure_refinement 'SHELXL-97 (Sheldrick, 1997)'
_diffrn_ambient_temperature 150(2)
_diffrn_measured_fraction_theta_full 0.978
_diffrn_measured_fraction_theta_max 0.978
_diffrn_radiation_monochromator graphite
_diffrn_radiation_source 'fine-focus sealed tube'
_diffrn_radiation_type MoK\a
_diffrn_radiation_wavelength 0.71073
_diffrn_reflns_av_R_equivalents 0.0810
_diffrn_reflns_av_sigmaI/netI 0.0950
_diffrn_reflns_limit_h_max 15
_diffrn_reflns_limit_h_min -10
_diffrn_reflns_limit_k_max 29
_diffrn_reflns_limit_k_min -29
_diffrn_reflns_limit_l_max 20
_diffrn_reflns_limit_l_min -21
_diffrn_reflns_number 33489
_diffrn_reflns_theta_full 27.64
_diffrn_reflns_theta_max 27.64
_diffrn_reflns_theta_min 1.53
_exptl_absorpt_coefficient_mu 1.836
_exptl_absorpt_correction_T_max 0.887
_exptl_absorpt_correction_T_min 0.712
_exptl_absorpt_correction_type multi-scan
_exptl_crystal_colour purple
_exptl_crystal_density_diffrn 1.802
_exptl_crystal_description needle
_exptl_crystal_F_000 2428
_exptl_crystal_size_max 0.55
_exptl_crystal_size_mid 0.17
_exptl_crystal_size_min 0.07
_refine_diff_density_max 1.439
_refine_diff_density_min -3.071
_refine_diff_density_rms 0.234
_refine_ls_extinction_method none
_refine_ls_goodness_of_fit_ref 1.081
_refine_ls_hydrogen_treatment constr
_refine_ls_matrix_type full
_refine_ls_number_parameters 620
_refine_ls_number_reflns 10372
_refine_ls_number_restraints 0
_refine_ls_restrained_S_all 1.081
_refine_ls_R_factor_all 0.1080
_refine_ls_R_factor_gt 0.0658
_refine_ls_shift/su_max 0.044
_refine_ls_shift/su_mean 0.002
_refine_ls_structure_factor_coef Fsqd
_refine_ls_weighting_details 'calc w=1/[\s^2^(Fo^2^)+(0.0919P)^2^+24.2624P] where P=(Fo^2^+2Fc^2^)/3'
_refine_ls_weighting_scheme calc
_refine_ls_wR_factor_gt 0.1770
_refine_ls_wR_factor_ref 0.2073
_reflns_number_gt 6877
_reflns_number_total 10372
_reflns_threshold_expression >2sigma(I)
_cod_data_source_file ic301394x_si_002_2.cif
_cod_data_source_block (2A)
_cod_database_code 4331016

loop_
_symmetry_equiv_pos_as_xyz
'x, y, z'
'-x+1/2, y+1/2, -z+1/2'
'-x, -y, -z'
'x-1/2, -y-1/2, z-1/2'

loop_
_atom_site_label
_atom_site_type_symbol
_atom_site_fract_x
_atom_site_fract_y
_atom_site_fract_z
_atom_site_U_iso_or_equiv
_atom_site_adp_type
_atom_site_occupancy
_atom_site_symmetry_multiplicity
_atom_site_calc_flag
_atom_site_refinement_flags
Tb1 Tb 0.74635(3) 0.086103(16) 0.67960(2) 0.02446(13) Uani 1 1 d .
P2 P 0.80923(19) -0.07091(10) 0.62579(14) 0.0312(5) Uani 1 1 d .
O7 O 0.8020(5) 0.0986(2) 0.5433(4) 0.0332(14) Uani 1 1 d .
O2 O 0.7816(5) -0.0071(2) 0.6327(3) 0.0328(13) Uani 1 1 d .
O1 O 0.9200(5) 0.0711(2) 0.7424(4) 0.0322(13) Uani 1 1 d .
O3 O 0.7183(5) 0.0231(3) 0.7954(4) 0.0337(13) Uani 1 1 d .
O8 O 0.8415(5) 0.1776(2) 0.6719(4) 0.0317(13) Uani 1 1 d .
O11 O 0.9081(6) -0.0920(3) 0.6788(4) 0.0477(18) Uani 1 1 d .
O10 O 0.7127(5) -0.1122(3) 0.6495(4) 0.0394(15) Uani 1 1 d .
O5 O 0.6238(5) 0.1585(3) 0.6206(4) 0.0354(14) Uani 1 1 d .
N1 N 0.9979(6) 0.1088(3) 0.7670(4) 0.0304(15) Uani 1 1 d .
O4 O 0.6694(5) 0.1421(3) 0.7863(4) 0.0353(14) Uani 1 1 d .
O6 O 0.5650(5) 0.0486(3) 0.6723(4) 0.0384(15) Uani 1 1 d .
F13 F 0.8588(6) 0.0832(2) 0.3886(3) 0.0518(15) Uani 1 1 d .
F11 F 0.2966(5) 0.0579(3) 0.7394(5) 0.068(2) Uani 1 1 d .
F16 F 0.8204(6) 0.2917(3) 0.7054(4) 0.0626(18) Uani 1 1 d .
O9 O 1.2219(5) 0.1957(3) 0.7400(4) 0.0455(16) Uani 1 1 d .
F15 F 0.8653(7) 0.1765(3) 0.3681(4) 0.067(2) Uani 1 1 d .
F14 F 0.7098(5) 0.1347(3) 0.3858(4) 0.0689(19) Uani 1 1 d .
F17 F 0.9771(6) 0.2856(3) 0.6518(5) 0.079(2) Uani 1 1 d .
F1 F 0.7407(6) -0.0516(3) 0.9283(4) 0.0631(18) Uani 1 1 d .
N2 N 1.1375(6) 0.1665(3) 0.7653(5) 0.0346(17) Uani 1 1 d .
F8 F 0.4337(8) 0.2573(3) 0.6758(5) 0.096(3) Uani 1 1 d .
F10 F 0.4160(6) -0.0100(3) 0.7545(6) 0.092(3) Uani 1 1 d .
F3 F 0.5689(7) -0.0344(3) 0.9539(5) 0.093(3) Uani 1 1 d .
C9 C 1.0849(7) 0.0591(4) 0.6059(5) 0.0303(18) Uani 1 1 d .
H9 H 1.0595 0.0298 0.6404 0.036 Uiso 1 1 calc R
C26 C 0.4735(7) 0.0732(4) 0.6814(6) 0.037(2) Uani 1 1 d .
F18 F 0.8408(7) 0.3150(3) 0.5804(4) 0.078(2) Uani 1 1 d .
F2 F 0.6105(7) -0.0767(3) 0.8425(5) 0.075(2) Uani 1 1 d .
C8 C 1.0933(6) 0.1172(4) 0.6338(5) 0.0292(18) Uani 1 1 d .
F7 F 0.5706(7) 0.2685(4) 0.6049(9) 0.140(5) Uani 1 1 d .
C14 C 0.5978(9) -0.0967(4) 0.6429(7) 0.049(3) Uani 1 1 d .
H14A H 0.5857 -0.0590 0.6689 0.059 Uiso 1 1 calc R
H14B H 0.5541 -0.1260 0.6708 0.059 Uiso 1 1 calc R
C21 C 0.6137(8) 0.1297(4) 0.8488(6) 0.039(2) Uani 1 1 d .
F4 F 0.4841(9) 0.1708(4) 0.9382(7) 0.141(5) Uani 1 1 d .
C22 C 0.5612(11) 0.1832(5) 0.8866(7) 0.055(3) Uani 1 1 d .
C30 C 0.8453(7) 0.1998(4) 0.5305(6) 0.034(2) Uani 1 1 d .
H30 H 0.8591 0.2295 0.4930 0.041 Uiso 1 1 calc R
C1 C 1.0141(8) 0.1219(4) 0.8547(6) 0.038(2) Uani 1 1 d .
C10 C 0.8857(7) -0.0451(4) 0.4730(5) 0.0322(19) Uani 1 1 d .
H10 H 0.8897 -0.0064 0.4910 0.039 Uiso 1 1 calc R
C13 C 1.1288(8) 0.1613(4) 0.5811(6) 0.037(2) Uani 1 1 d .
H13 H 1.1354 0.1998 0.5999 0.045 Uiso 1 1 calc R
C32 C 0.8714(8) 0.2768(4) 0.6363(6) 0.041(2) Uani 1 1 d .
C18 C 0.6429(10) -0.0330(5) 0.8977(7) 0.057(3) Uani 1 1 d .
C29 C 0.8211(7) 0.1436(4) 0.5021(5) 0.0307(18) Uani 1 1 d .
C24 C 0.5272(8) 0.1710(4) 0.6375(6) 0.038(2) Uani 1 1 d .
C7 C 1.0743(7) 0.1306(3) 0.7199(6) 0.0316(19) Uani 1 1 d .
F9 F 0.4253(10) 0.2354(4) 0.5528(6) 0.129(4) Uani 1 1 d .
C25 C 0.4475(7) 0.1325(4) 0.6694(6) 0.042(2) Uani 1 1 d .
H25 H 0.3781 0.1465 0.6823 0.050 Uiso 1 1 calc R
C31 C 0.8497(6) 0.2132(4) 0.6130(6) 0.0306(19) Uani 1 1 d .
C23 C 0.4908(8) 0.2326(4) 0.6185(7) 0.049(3) Uani 1 1 d .
C20 C 0.5989(9) 0.0744(4) 0.8831(6) 0.045(2) Uani 1 1 d .
H20 H 0.5516 0.0701 0.9267 0.054 Uiso 1 1 calc R
C11 C 0.8503(7) -0.0891(4) 0.5251(5) 0.0319(18) Uani 1 1 d .
F12 F 0.3430(6) 0.0036(4) 0.6408(6) 0.098(3) Uani 1 1 d .
C4 C 1.0919(8) 0.1760(4) 0.8486(6) 0.044(2) Uani 1 1 d .
C12 C 1.1543(8) 0.1485(4) 0.5014(6) 0.037(2) Uani 1 1 d .
H12 H 1.1742 0.1783 0.4657 0.045 Uiso 1 1 calc R
C19 C 0.6541(7) 0.0251(4) 0.8530(6) 0.035(2) Uani 1 1 d .
C2 C 0.9052(8) 0.1347(5) 0.8948(7) 0.055(3) Uani 1 1 d .
H2C H 0.8734 0.1695 0.8714 0.083 Uiso 1 1 calc R
H2B H 0.9168 0.1406 0.9521 0.083 Uiso 1 1 calc R
H2A H 0.8563 0.1021 0.8864 0.083 Uiso 1 1 calc R
C28 C 0.8149(8) 0.1352(4) 0.4099(6) 0.038(2) Uani 1 1 d .
C16 C 0.9018(12) -0.0921(6) 0.7693(7) 0.072(4) Uani 1 1 d .
H16A H 0.8618 -0.0578 0.7879 0.087 Uiso 1 1 calc R
H16B H 0.8638 -0.1271 0.7878 0.087 Uiso 1 1 calc R
F6 F 0.559(3) 0.2312(9) 0.846(2) 0.076(10) Uani 0.41(5) 1 d P
F5 F 0.630(3) 0.2207(10) 0.909(2) 0.076(10) Uani 0.41(5) 1 d P
C17 C 1.0153(12) -0.0913(6) 0.8019(8) 0.072(4) Uani 1 1 d .
H17B H 1.0137 -0.0913 0.8602 0.109 Uiso 1 1 calc R
H17C H 1.0521 -0.0565 0.7834 0.109 Uiso 1 1 calc R
H17A H 1.0540 -0.1254 0.7833 0.109 Uiso 1 1 calc R
C27 C 0.3825(8) 0.0320(5) 0.7064(8) 0.051(3) Uani 1 1 d .
C15 C 0.5619(11) -0.0933(7) 0.5560(9) 0.083(4) Uani 1 1 d .
H15A H 0.4856 -0.0828 0.5531 0.124 Uiso 1 1 calc R
H15B H 0.5723 -0.1309 0.5305 0.124 Uiso 1 1 calc R
H15C H 0.6047 -0.0642 0.5284 0.124 Uiso 1 1 calc R
C6 C 1.1878(10) 0.1776(6) 0.9103(7) 0.063(3) Uani 1 1 d .
H6B H 1.2231 0.1398 0.9118 0.094 Uiso 1 1 calc R
H6A H 1.1603 0.1869 0.9632 0.094 Uiso 1 1 calc R
H6C H 1.2399 0.2070 0.8943 0.094 Uiso 1 1 calc R
C3 C 1.0672(11) 0.0677(5) 0.8915(7) 0.063(3) Uani 1 1 d .
H3A H 1.0145 0.0362 0.8928 0.094 Uiso 1 1 calc R
H3B H 1.0918 0.0763 0.9459 0.094 Uiso 1 1 calc R
H3C H 1.1288 0.0561 0.8593 0.094 Uiso 1 1 calc R
C5 C 1.0343(10) 0.2357(5) 0.8456(7) 0.056(3) Uani 1 1 d .
H5C H 1.0882 0.2664 0.8419 0.084 Uiso 1 1 calc R
H5B H 0.9922 0.2409 0.8941 0.084 Uiso 1 1 calc R
H5A H 0.9862 0.2372 0.7990 0.084 Uiso 1 1 calc R
Cl1 Cl 0.7371(5) 0.0551(3) 1.0796(3) 0.1285(19) Uani 1 1 d .
Cl2 Cl 0.7279(6) 0.1719(3) 1.1389(9) 0.291(7) Uani 1 1 d .
C33 C 0.6583(18) 0.1132(8) 1.1167(14) 0.132(8) Uani 1 1 d .
H33B H 0.6028 0.1232 1.0762 0.159 Uiso 1 1 calc R
H33A H 0.6205 0.1000 1.1650 0.159 Uiso 1 1 calc R
F5A F 0.631(2) 0.2033(12) 0.9487(17) 0.101(8) Uani 0.59(5) 1 d P
F6A F 0.502(3) 0.2122(13) 0.8368(12) 0.101(8) Uani 0.59(5) 1 d P

loop_
_atom_site_aniso_label
_atom_site_aniso_U_11
_atom_site_aniso_U_22
_atom_site_aniso_U_33
_atom_site_aniso_U_23
_atom_site_aniso_U_13
_atom_site_aniso_U_12
Tb1 0.0199(2) 0.0217(2) 0.0319(2) -0.00181(16) 0.00770(14) -0.00088(15)
P2 0.0295(12) 0.0268(11) 0.0374(12) -0.0008(9) 0.0082(9) 0.0042(9)
O7 0.035(3) 0.028(3) 0.037(3) -0.002(3) 0.014(3) -0.005(2)
O2 0.039(3) 0.024(3) 0.035(3) -0.004(2) 0.009(3) 0.003(2)
O1 0.018(3) 0.032(3) 0.047(4) -0.003(3) 0.005(2) -0.004(2)
O3 0.032(3) 0.032(3) 0.037(3) 0.005(3) 0.014(3) 0.002(3)
O8 0.027(3) 0.028(3) 0.041(3) 0.004(3) 0.003(3) -0.003(2)
O11 0.040(4) 0.062(5) 0.041(4) 0.000(3) 0.011(3) 0.025(3)
O10 0.044(4) 0.028(3) 0.046(4) 0.005(3) 0.018(3) -0.002(3)
O5 0.023(3) 0.043(3) 0.041(4) 0.002(3) 0.008(3) 0.004(3)
N1 0.026(4) 0.033(4) 0.033(4) -0.006(3) 0.007(3) 0.001(3)
O4 0.033(3) 0.034(3) 0.040(4) -0.001(3) 0.011(3) 0.002(3)
O6 0.021(3) 0.031(3) 0.063(4) 0.001(3) 0.003(3) -0.003(2)
F13 0.072(4) 0.039(3) 0.045(3) -0.004(3) 0.015(3) 0.013(3)
F11 0.038(3) 0.057(4) 0.112(6) 0.017(4) 0.028(4) -0.001(3)
F16 0.076(5) 0.043(3) 0.069(4) -0.016(3) 0.018(4) 0.000(3)
O9 0.036(4) 0.044(4) 0.057(4) -0.008(3) 0.013(3) -0.013(3)
F15 0.113(6) 0.042(3) 0.047(4) 0.007(3) 0.026(4) -0.016(4)
F14 0.049(4) 0.101(5) 0.057(4) -0.009(4) -0.010(3) 0.016(4)
F17 0.053(4) 0.060(4) 0.124(6) -0.032(4) 0.008(4) -0.028(3)
F1 0.070(5) 0.063(4) 0.056(4) 0.030(3) -0.002(3) 0.009(3)
N2 0.017(3) 0.043(4) 0.045(4) -0.012(3) 0.003(3) -0.001(3)
F8 0.143(8) 0.050(4) 0.098(6) 0.012(4) 0.054(6) 0.037(5)
F10 0.044(4) 0.075(5) 0.156(8) 0.056(5) 0.021(4) -0.005(4)
F3 0.109(7) 0.070(5) 0.102(6) 0.033(4) 0.078(5) 0.019(4)
C9 0.026(4) 0.030(4) 0.035(5) -0.002(4) 0.010(3) 0.001(3)
C26 0.022(4) 0.034(5) 0.056(6) 0.003(4) 0.006(4) -0.002(3)
F18 0.144(7) 0.028(3) 0.063(4) 0.006(3) -0.020(4) -0.010(4)
F2 0.083(5) 0.044(4) 0.097(6) 0.008(4) 0.008(4) -0.009(3)
C8 0.020(4) 0.031(4) 0.037(5) -0.004(4) 0.005(3) 0.000(3)
F7 0.065(5) 0.060(5) 0.297(15) 0.063(7) 0.070(7) 0.017(4)
C14 0.046(6) 0.033(5) 0.068(7) -0.011(5) 0.026(5) -0.007(4)
C21 0.034(5) 0.032(5) 0.053(6) 0.000(4) 0.015(4) 0.011(4)
F4 0.150(10) 0.069(6) 0.206(11) -0.021(6) 0.138(9) 0.009(6)
C22 0.079(9) 0.041(6) 0.045(6) -0.001(5) 0.034(6) 0.002(6)
C30 0.027(4) 0.031(4) 0.046(5) 0.005(4) 0.010(4) -0.003(4)
C1 0.032(5) 0.042(5) 0.040(5) -0.007(4) -0.002(4) 0.002(4)
C10 0.029(4) 0.025(4) 0.043(5) -0.005(4) 0.004(4) -0.001(3)
C13 0.041(5) 0.024(4) 0.047(6) -0.006(4) 0.014(4) 0.004(4)
C32 0.047(6) 0.025(4) 0.052(6) 0.000(4) 0.002(5) -0.009(4)
C18 0.052(7) 0.054(7) 0.065(7) 0.020(6) 0.035(6) 0.015(5)
C29 0.026(4) 0.029(4) 0.037(5) -0.003(4) 0.011(4) 0.000(3)
C24 0.031(5) 0.049(5) 0.036(5) 0.005(4) 0.004(4) 0.004(4)
C7 0.023(4) 0.022(4) 0.051(5) -0.004(4) 0.008(4) 0.006(3)
F9 0.192(12) 0.084(6) 0.109(7) 0.012(5) -0.065(7) 0.040(7)
C25 0.023(4) 0.036(5) 0.067(7) 0.004(5) 0.014(4) 0.009(4)
C31 0.016(4) 0.027(4) 0.050(5) -0.001(4) 0.003(3) 0.002(3)
C23 0.035(5) 0.039(5) 0.074(8) 0.017(5) 0.022(5) 0.010(4)
C20 0.049(6) 0.040(5) 0.047(6) 0.007(4) 0.028(5) 0.006(4)
C11 0.026(4) 0.029(4) 0.040(5) -0.002(4) 0.003(4) 0.005(3)
F12 0.057(5) 0.093(6) 0.143(8) -0.032(6) 0.001(5) -0.031(4)
C4 0.037(5) 0.048(6) 0.047(6) -0.007(5) 0.009(4) -0.003(4)
C12 0.049(6) 0.024(4) 0.040(5) -0.003(4) 0.018(4) 0.001(4)
C19 0.032(5) 0.030(4) 0.043(5) 0.003(4) 0.019(4) 0.003(4)
C2 0.033(6) 0.077(8) 0.056(7) -0.013(6) 0.015(5) -0.006(5)
C28 0.041(5) 0.031(5) 0.042(5) 0.003(4) 0.010(4) -0.004(4)
C16 0.080(9) 0.098(10) 0.039(6) 0.014(6) 0.003(6) 0.048(8)
F6 0.113(17) 0.043(9) 0.073(16) -0.016(7) 0.027(13) 0.017(8)
F5 0.113(17) 0.043(9) 0.073(16) -0.016(7) 0.027(13) 0.017(8)
C17 0.080(10) 0.078(9) 0.060(8) 0.005(7) -0.009(7) 0.006(7)
C27 0.024(5) 0.042(6) 0.086(8) 0.006(6) 0.003(5) 0.001(4)
C15 0.045(7) 0.126(13) 0.078(9) -0.012(9) -0.003(7) -0.008(8)
C6 0.060(8) 0.077(8) 0.051(7) -0.011(6) -0.011(6) -0.011(6)
C3 0.073(9) 0.062(7) 0.053(7) -0.001(6) 0.002(6) -0.008(6)
C5 0.064(8) 0.043(6) 0.062(7) -0.010(5) 0.016(6) 0.012(5)
Cl1 0.136(5) 0.135(4) 0.114(4) -0.025(3) -0.018(3) 0.045(4)
Cl2 0.103(5) 0.097(4) 0.67(2) -0.047(8) -0.107(9) -0.006(3)
C33 0.137(18) 0.091(13) 0.168(19) -0.062(13) -0.016(15) 0.031(12)
F5A 0.146(13) 0.077(12) 0.080(8) -0.024(8) -0.023(9) 0.073(10)
F6A 0.146(13) 0.077(12) 0.080(8) -0.024(8) -0.023(9) 0.073(10)

loop_
_atom_type_symbol
_atom_type_description
_atom_type_scat_dispersion_real
_atom_type_scat_dispersion_imag
_atom_type_scat_source
C C 0.0033 0.0016 'International Tables Vol C Tables 4.2.6.8 and 6.1.1.4'
H H 0.0000 0.0000 'International Tables Vol C Tables 4.2.6.8 and 6.1.1.4'
N N 0.0061 0.0033 'International Tables Vol C Tables 4.2.6.8 and 6.1.1.4'
O O 0.0106 0.0060 'International Tables Vol C Tables 4.2.6.8 and 6.1.1.4'
F F 0.0171 0.0103 'International Tables Vol C Tables 4.2.6.8 and 6.1.1.4'
P P 0.1023 0.0942 'International Tables Vol C Tables 4.2.6.8 and 6.1.1.4'
Tb Tb -0.1723 4.1537 'International Tables Vol C Tables 4.2.6.8 and 6.1.1.4'
Cl Cl 0.1484 0.1585 'International Tables Vol C Tables 4.2.6.8 and 6.1.1.4'

loop_
_geom_angle_atom_site_label_1
_geom_angle_atom_site_label_2
_geom_angle_atom_site_label_3
_geom_angle
_geom_angle_site_symmetry_1
_geom_angle_site_symmetry_3
O2 Tb1 O1 81.1(2) . .
O2 Tb1 O6 80.1(2) . .
O1 Tb1 O6 142.9(2) . .
O2 Tb1 O7 74.7(2) . .
O1 Tb1 O7 99.6(2) . .
O6 Tb1 O7 105.8(2) . .
O2 Tb1 O4 145.2(2) . .
O1 Tb1 O4 96.4(2) . .
O6 Tb1 O4 81.7(2) . .
O7 Tb1 O4 139.2(2) . .
O2 Tb1 O8 134.0(2) . .
O1 Tb1 O8 73.52(19) . .
O6 Tb1 O8 139.8(2) . .
O7 Tb1 O8 72.6(2) . .
O4 Tb1 O8 76.5(2) . .
O2 Tb1 O3 75.3(2) . .
O1 Tb1 O3 72.8(2) . .
O6 Tb1 O3 71.7(2) . .
O7 Tb1 O3 149.83(19) . .
O4 Tb1 O3 70.9(2) . .
O8 Tb1 O3 129.3(2) . .
O2 Tb1 O5 127.6(2) . .
O1 Tb1 O5 144.8(2) . .
O6 Tb1 O5 69.8(2) . .
O7 Tb1 O5 73.7(2) . .
O4 Tb1 O5 71.6(2) . .
O8 Tb1 O5 71.5(2) . .
O3 Tb1 O5 129.0(2) . .
O2 P2 O11 115.5(4) . .
O2 P2 O10 113.3(4) . .
O11 P2 O10 104.8(4) . .
O2 P2 C11 111.2(4) . .
O11 P2 C11 103.1(4) . .
O10 P2 C11 108.2(4) . .
C29 O7 Tb1 132.0(5) . .
P2 O2 Tb1 164.7(4) . .
N1 O1 Tb1 131.9(5) . .
C19 O3 Tb1 132.8(6) . .
C31 O8 Tb1 129.7(5) . .
C16 O11 P2 120.8(7) . .
C14 O10 P2 124.6(6) . .
C24 O5 Tb1 130.2(6) . .
C7 N1 O1 124.5(7) . .
C7 N1 C1 114.2(7) . .
O1 N1 C1 120.6(7) . .
C21 O4 Tb1 134.4(6) . .
C26 O6 Tb1 131.4(6) . .
O9 N2 C7 125.7(8) . .
O9 N2 C4 121.5(7) . .
C7 N2 C4 112.4(7) . .
C10 C9 C8 120.3(8) 3_756 .
O6 C26 C25 127.7(8) . .
O6 C26 C27 114.2(8) . .
C25 C26 C27 118.1(8) . .
C13 C8 C9 119.6(8) . .
C13 C8 C7 120.3(7) . .
C9 C8 C7 119.9(7) . .
O10 C14 C15 110.9(9) . .
O4 C21 C20 127.1(8) . .
O4 C21 C22 112.8(8) . .
C20 C21 C22 120.1(9) . .
C22 F4 F6A 40.9(10) . .
C22 F4 F5A 46.1(11) . .
F6A F4 F5A 77.3(19) . .
F6 C22 F6A 38.4(13) . .
F6 C22 F5A 96(3) . .
F6A C22 F5A 130(2) . .
F6 C22 F4 120.9(16) . .
F6A C22 F4 97.0(19) . .
F5A C22 F4 91.8(18) . .
F6 C22 F5 65(4) . .
F6A C22 F5 102(4) . .
F5A C22 F5 33.1(12) . .
F4 C22 F5 116.5(17) . .
F6 C22 C21 118.7(12) . .
F6A C22 C21 113.1(11) . .
F5A C22 C21 107.8(11) . .
F4 C22 C21 113.9(9) . .
F5 C22 C21 112.4(15) . .
C29 C30 C31 122.2(8) . .
N1 C1 C2 110.7(8) . .
N1 C1 C3 106.0(8) . .
C2 C1 C3 110.7(9) . .
N1 C1 C4 99.8(7) . .
C2 C1 C4 114.4(8) . .
C3 C1 C4 114.4(9) . .
C9 C10 C11 119.8(8) 3_756 .
C12 C13 C8 120.8(8) . .
F18 C32 F17 107.6(8) . .
F18 C32 F16 107.2(8) . .
F17 C32 F16 104.8(8) . .
F18 C32 C31 113.9(8) . .
F17 C32 C31 111.0(8) . .
F16 C32 C31 111.9(8) . .
F3 C18 F1 109.9(10) . .
F3 C18 F2 104.7(10) . .
F1 C18 F2 105.1(9) . .
F3 C18 C19 115.6(9) . .
F1 C18 C19 111.6(9) . .
F2 C18 C19 109.2(9) . .
O7 C29 C30 127.6(8) . .
O7 C29 C28 115.4(7) . .
C30 C29 C28 117.1(8) . .
O5 C24 C25 126.6(9) . .
O5 C24 C23 116.4(8) . .
C25 C24 C23 116.9(8) . .
N1 C7 N2 107.8(8) . .
N1 C7 C8 127.7(8) . .
N2 C7 C8 124.5(8) . .
C26 C25 C24 119.7(8) . .
O8 C31 C30 127.2(8) . .
O8 C31 C32 115.4(8) . .
C30 C31 C32 117.3(8) . .
F7 C23 F8 105.2(11) . .
F7 C23 F9 105.9(11) . .
F8 C23 F9 104.2(10) . .
F7 C23 C24 113.9(9) . .
F8 C23 C24 114.2(9) . .
F9 C23 C24 112.6(10) . .
C21 C20 C19 121.0(8) . .
C10 C11 C12 120.5(8) . 3_756
C10 C11 P2 119.9(6) . .
C12 C11 P2 119.6(7) 3_756 .
N2 C4 C5 105.8(8) . .
N2 C4 C6 108.7(8) . .
C5 C4 C6 110.2(9) . .
N2 C4 C1 100.2(7) . .
C5 C4 C1 115.1(9) . .
C6 C4 C1 115.7(9) . .
C13 C12 C11 118.8(8) . 3_756
O3 C19 C20 127.7(8) . .
O3 C19 C18 113.5(8) . .
C20 C19 C18 118.6(8) . .
F15 C28 F14 107.5(8) . .
F15 C28 F13 107.5(8) . .
F14 C28 F13 107.3(8) . .
F15 C28 C29 114.2(8) . .
F14 C28 C29 109.4(8) . .
F13 C28 C29 110.7(7) . .
C17 C16 O11 107.7(11) . .
F6A F6 C22 71(3) . .
F5A F5 C22 84(3) . .
F10 C27 F11 108.7(10) . .
F10 C27 F12 104.1(10) . .
F11 C27 F12 105.5(8) . .
F10 C27 C26 113.3(8) . .
F11 C27 C26 114.8(8) . .
F12 C27 C26 109.7(10) . .
Cl2 C33 Cl1 114.5(13) . .
F5 F5A C22 63(3) . .
F5 F5A F4 97(4) . .
C22 F5A F4 42.1(10) . .
F6 F6A C22 71(3) . .
F6 F6A F4 101(3) . .
C22 F6A F4 42.1(11) . .

loop_
_geom_bond_atom_site_label_1
_geom_bond_atom_site_label_2
_geom_bond_distance
_geom_bond_site_symmetry_2
Tb1 O2 2.296(5) .
Tb1 O1 2.366(6) .
Tb1 O6 2.367(6) .
Tb1 O7 2.366(6) .
Tb1 O4 2.369(6) .
Tb1 O8 2.385(6) .
Tb1 O3 2.411(6) .
Tb1 O5 2.417(6) .
P2 O2 1.494(6) .
P2 O11 1.554(7) .
P2 O10 1.556(7) .
P2 C11 1.784(9) .
O7 C29 1.249(10) .
O1 N1 1.337(9) .
O3 C19 1.236(10) .
O8 C31 1.268(10) .
O11 C16 1.491(13) .
O10 C14 1.445(12) .
O5 C24 1.244(10) .
N1 C7 1.314(11) .
N1 C1 1.485(11) .
O4 C21 1.269(11) .
O6 C26 1.257(10) .
F13 C28 1.344(10) .
F11 C27 1.322(12) .
F16 C32 1.344(12) .
O9 N2 1.294(9) .
F15 C28 1.319(10) .
F14 C28 1.335(11) .
F17 C32 1.324(12) .
F1 C18 1.355(13) .
N2 C7 1.343(11) .
N2 C4 1.500(12) .
F8 C23 1.304(12) .
F10 C27 1.302(12) .
F3 C18 1.298(11) .
C9 C10 1.387(12) 3_756
C9 C8 1.402(11) .
C26 C25 1.397(12) .
C26 C27 1.511(13) .
F18 C32 1.315(11) .
F2 C18 1.398(14) .
C8 C13 1.397(12) .
C8 C7 1.469(12) .
F7 C23 1.291(13) .
C14 C15 1.493(17) .
C21 C20 1.391(13) .
C21 C22 1.512(13) .
F4 C22 1.303(13) .
F4 F6A 1.93(3) .
F4 F5A 1.94(3) .
C22 F6 1.28(3) .
C22 F6A 1.27(2) .
C22 F5A 1.40(2) .
C22 F5 1.25(3) .
C30 C29 1.392(12) .
C30 C31 1.391(13) .
C1 C2 1.515(13) .
C1 C3 1.515(15) .
C1 C4 1.556(13) .
C10 C9 1.387(12) 3_756
C10 C11 1.388(12) .
C13 C12 1.382(13) .
C32 C31 1.520(12) .
C18 C19 1.518(13) .
C29 C28 1.530(13) .
C24 C25 1.413(13) .
C24 C23 1.500(13) .
F9 C23 1.336(14) .
C20 C19 1.399(12) .
C11 C12 1.420(11) 3_756
F12 C27 1.342(14) .
C4 C5 1.527(14) .
C4 C6 1.538(14) .
C12 C11 1.420(11) 3_756
C16 C17 1.476(19) .
F6 F6A 0.84(3) .
F5 F5A 0.77(2) .
Cl1 C33 1.746(17) .
Cl2 C33 1.62(2) .
